data_1011148
loop_
_publ_author_name
'Tunell, G'
'Posnjak, E'
'Ksanda, C J'

_publ_section_title
;
Geometrical and optical properties, and crystal structure of tenorite
;
_journal_coden_ASTM ZEKGAX
_journal_name_full
;
Zeitschrift fuer Kristallographie, Kristallgeometrie, Kristallphysik,
Kristallchemie (-144,1977)
;
_journal_page_first 120
_journal_page_last 142
_journal_volume 90
_journal_year 1935
_chemical_compound_source 'synthetic and from Mt. Vesuvius, Italy'
_chemical_formula_structural 'Cu O'
_chemical_formula_sum 'Cu O'
_chemical_name_mineral Tenorite
_chemical_name_systematic 'Copper oxide'
_space_group_IT_number 15
_symmetry_cell_setting monoclinic
_symmetry_Int_Tables_number 15
_symmetry_space_group_name_Hall '-C 2yc'
_symmetry_space_group_name_H-M 'C 1 2/c 1'
_cell_angle_alpha 90
_cell_angle_beta 99.48(33)
_cell_angle_gamma 90
_cell_formula_units_Z 4
_cell_length_a 4.653(10)
_cell_length_b 3.41(1)
_cell_length_c 5.108(10)
_cell_volume 79.9
_exptl_crystal_density_meas 6.45
_cod_database_code 1011148

loop_
_symmetry_equiv_pos_as_xyz
x,y,z
-x,y,1/2-z
-x,-y,-z
x,-y,1/2+z
1/2+x,1/2+y,z
1/2-x,1/2+y,1/2-z
1/2-x,1/2-y,-z
1/2+x,1/2-y,1/2+z

loop_
_atom_site_label
_atom_site_type_symbol
_atom_site_symmetry_multiplicity
_atom_site_Wyckoff_symbol
_atom_site_fract_x
_atom_site_fract_y
_atom_site_fract_z
_atom_site_occupancy
_atom_site_attached_hydrogens
_atom_site_calc_flag
Cu1 Cu2+ 4 c 0.25 0.25 0. 1. 0 d
O1 O2- 4 e 0. 0.916 0.75 1. 0 d

loop_
_atom_type_symbol
_atom_type_oxidation_number
Cu2+ 2.000
O2- -2.000

loop_
_cod_related_entry_id
_cod_related_entry_database
_cod_related_entry_code
1 ChemSpider 144499
